data_8104303
loop_
_publ_author_name
'Wuensch, B.J.'

_publ_section_title
;
 The crystal structure of tetrahedrite, Cu12 Sb4 S13
;
_journal_name_full
;
Zeitschrift fuer Kristallographie, Kristallgeometrie, Kristallphysik, 
Kristallchemie (-144,1977)
;
_journal_page_first 437
_journal_page_last 453
_journal_volume 119
_journal_year 1964
_chemical_formula_sum 'Cu12 S13 Sb4'
_chemical_name_systematic 'Cu12 Sb4 S13'
_space_group_IT_number 217
_symmetry_space_group_name_Hall 'I -4 2 3'
_symmetry_space_group_name_H-M 'I -4 3 m'
_cell_angle_alpha 90
_cell_angle_beta 90
_cell_angle_gamma 90
_cell_formula_units_Z 2
_cell_length_a 10.3908
_cell_length_b 10.3908
_cell_length_c 10.3908
_cell_volume 1121.881
_citation_journal_id_ASTM ZEKGAX
_cod_data_source_file Wuensch_ZEKGAX_1964_914.cif
_cod_data_source_block Cu12S13Sb4
_cod_original_cell_volume 1121.882
_cod_database_code 8104303

loop_
_symmetry_equiv_pos_as_xyz
x,y,z
y,-x,-z
-x,-y,z
-y,x,-z
x,-y,-z
-y,-x,z
-x,y,-z
y,x,z
z,x,y
x,-z,-y
-z,-x,y
-x,z,-y
z,-x,-y
-x,-z,y
-z,x,-y
x,z,y
y,z,x
y,-z,-x
-z,-y,x
-y,z,-x
z,y,x
-y,-z,x
-z,y,-x
z,-y,-x
x+1/2,y+1/2,z+1/2
y+1/2,-x+1/2,-z+1/2
-x+1/2,-y+1/2,z+1/2
-y+1/2,x+1/2,-z+1/2
x+1/2,-y+1/2,-z+1/2
-y+1/2,-x+1/2,z+1/2
-x+1/2,y+1/2,-z+1/2
y+1/2,x+1/2,z+1/2
z+1/2,x+1/2,y+1/2
x+1/2,-z+1/2,-y+1/2
-z+1/2,-x+1/2,y+1/2
-x+1/2,z+1/2,-y+1/2
z+1/2,-x+1/2,-y+1/2
-x+1/2,-z+1/2,y+1/2
-z+1/2,x+1/2,-y+1/2
x+1/2,z+1/2,y+1/2
y+1/2,z+1/2,x+1/2
y+1/2,-z+1/2,-x+1/2
-z+1/2,-y+1/2,x+1/2
-y+1/2,z+1/2,-x+1/2
z+1/2,y+1/2,x+1/2
-y+1/2,-z+1/2,x+1/2
-z+1/2,y+1/2,-x+1/2
z+1/2,-y+1/2,-x+1/2

loop_
_atom_site_label
_atom_site_type_symbol
_atom_site_fract_x
_atom_site_fract_y
_atom_site_fract_z
_atom_site_occupancy
_atom_site_U_iso_or_equiv
S1 S 0.1152 0.1152 0.3609 1 0.0
Cu2 Cu 0.215 0 0 1 0.0
S2 S 0 0 0 1 0.0
Sb1 Sb 0.2682 0.2682 0.2682 1 0.0
Cu1 Cu 0.25 0.5 0 1 0.0
